data_7153654
loop_
_publ_author_name
'Olbrich, Martin'
'Mayer, Peter'
'Trauner, Dirk'

_publ_section_title
;
 A step toward polytwistane: synthesis and characterization of
 C2-symmetric tritwistane.
;
_journal_issue 1
_journal_name_full 'Organic &amp; biomolecular chemistry'
_journal_page_first 108
_journal_page_last 112
_journal_paper_doi 10.1039/c3ob42152j
_journal_volume 12
_journal_year 2014
_chemical_formula_moiety 'C14 H14 Br2 Cl4'
_chemical_formula_sum 'C14 H14 Br2 Cl4'
_chemical_formula_weight 483.880
_space_group_IT_number 14
_symmetry_cell_setting monoclinic
_symmetry_Int_Tables_number 14
_symmetry_space_group_name_Hall '-P 2ybc'
_symmetry_space_group_name_H-M 'P 1 21/c 1'
_atom_sites_solution_hydrogens geom
_atom_sites_solution_primary direct
_atom_sites_solution_secondary difmap
_audit_block_code C14H14Br2Cl4_qn096_trauner
_audit_creation_date 29-Mar-12
_audit_creation_method 'form98_non/compatible with shelxl97-2'
_audit_update_record 29-Mar-12
_cell_angle_alpha 90.00
_cell_angle_beta 91.061(2)
_cell_angle_gamma 90.00
_cell_formula_units_Z 4
_cell_length_a 14.7642(7)
_cell_length_b 7.4391(3)
_cell_length_c 14.5856(6)
_cell_measurement_reflns_used 5620
_cell_measurement_temperature 173(2)
_cell_measurement_theta_max 25.350
_cell_measurement_theta_min 3.134
_cell_volume 1601.70(12)
_computing_cell_refinement 'HKL Scalepack (Otwinowski & Minor 1997)'
_computing_data_collection 'Collect (Bruker AXS BV, 1997-2004)'
_computing_data_reduction 'HKL Denzo and Scalepack (Otwinowski & Minor 1997)'
_computing_structure_refinement
;
Sheldrick, G. M. (2008).
<i>Acta Cryst.</i> A<b>64</b>, 112--122.
;
_computing_structure_solution
;
A. Altomare, M. C. Burla, M. Camalli, G. L. Cascarano, C. Giacovazzo, A.
Guagliardi, A. G. G. Moliterni, G. Polidori, R. Spagna: SIR97: a new tool for
crystal structure determination and refinement; J. Appl. Crystallogr. 1999,
32, 115-119.
;
_diffrn_ambient_temperature 173(2)
_diffrn_detector_area_resol_mean 9
_diffrn_measured_fraction_theta_full 0.996
_diffrn_measured_fraction_theta_max 0.996
_diffrn_measurement_device '95mm CCD camera on \k-goniostat'
_diffrn_measurement_device_type KappaCCD
_diffrn_measurement_method 'CCD; rotation images; thick slices'
_diffrn_orient_matrix_type 'by Bruker AXS Collect from scalepack cell'
_diffrn_orient_matrix_UB_11 0.0569202
_diffrn_orient_matrix_UB_12 0.0742755
_diffrn_orient_matrix_UB_13 0.0061434
_diffrn_orient_matrix_UB_21 0.0381646
_diffrn_orient_matrix_UB_22 -0.1114805
_diffrn_orient_matrix_UB_23 -0.0026755
_diffrn_orient_matrix_UB_31 0.0023972
_diffrn_orient_matrix_UB_32 0.0111937
_diffrn_orient_matrix_UB_33 -0.0674108
_diffrn_radiation_collimation 0.20
_diffrn_radiation_monochromator 'MONTEL, graded multilayered X-ray optics'
_diffrn_radiation_source 'rotating anode'
_diffrn_radiation_type MoK\a
_diffrn_radiation_wavelength 0.71073
_diffrn_reflns_av_R_equivalents 0.0867
_diffrn_reflns_av_sigmaI/netI 0.0662
_diffrn_reflns_limit_h_max 16
_diffrn_reflns_limit_h_min -17
_diffrn_reflns_limit_k_max 8
_diffrn_reflns_limit_k_min -8
_diffrn_reflns_limit_l_max 17
_diffrn_reflns_limit_l_min -17
_diffrn_reflns_number 9823
_diffrn_reflns_theta_full 25.35
_diffrn_reflns_theta_max 25.35
_diffrn_reflns_theta_min 3.14
_diffrn_source_current 55.00
_diffrn_source_power 3.025
_diffrn_source_type 'FR 591 generator'
_diffrn_source_voltage 55.00
_exptl_absorpt_coefficient_mu 5.714
_exptl_absorpt_correction_type none
_exptl_crystal_colour colourless
_exptl_crystal_density_diffrn 2.00665(15)
_exptl_crystal_density_method 'not measured'
_exptl_crystal_description block
_exptl_crystal_F_000 944
_exptl_crystal_size_max 0.03
_exptl_crystal_size_mid 0.03
_exptl_crystal_size_min 0.02
_refine_diff_density_max 0.827
_refine_diff_density_min -0.722
_refine_diff_density_rms 0.091
_refine_ls_extinction_method none
_refine_ls_goodness_of_fit_ref 1.028
_refine_ls_hydrogen_treatment constr
_refine_ls_matrix_type full
_refine_ls_number_parameters 181
_refine_ls_number_reflns 2911
_refine_ls_number_restraints 0
_refine_ls_restrained_S_all 1.028
_refine_ls_R_factor_all 0.0647
_refine_ls_R_factor_gt 0.0366
_refine_ls_shift/su_max 0.000
_refine_ls_shift/su_mean 0.000
_refine_ls_structure_factor_coef Fsqd
_refine_ls_weighting_details 'calc w=1/[\s^2^(Fo^2^)+(0.0395P)^2^+0.0737P] where P=(Fo^2^+2Fc^2^)/3'
_refine_ls_weighting_scheme calc
_refine_ls_wR_factor_gt 0.0819
_refine_ls_wR_factor_ref 0.0903
_reflns_number_gt 2061
_reflns_number_total 2911
_reflns_threshold_expression >2sigma(I)
_cod_data_source_file c3ob42152j.txt
_cod_data_source_block qn096
_cod_original_sg_symbol_H-M 'P 21/c'
_cod_database_code 7153654

loop_
_symmetry_equiv_pos_as_xyz
'x, y, z'
'-x, y+1/2, -z+1/2'
'-x, -y, -z'
'x, -y-1/2, z-1/2'

loop_
_atom_site_label
_atom_site_type_symbol
_atom_site_fract_x
_atom_site_fract_y
_atom_site_fract_z
_atom_site_U_iso_or_equiv
_atom_site_adp_type
_atom_site_occupancy
_atom_site_symmetry_multiplicity
_atom_site_calc_flag
_atom_site_refinement_flags
Br1 Br 0.34767(3) 0.42996(6) 0.23131(3) 0.04127(16) Uani 1 1 d .
Br2 Br 0.42094(4) 0.35256(7) 0.02192(4) 0.0618(2) Uani 1 1 d .
Cl1 Cl 0.27127(9) -0.24427(16) -0.08992(8) 0.0478(3) Uani 1 1 d .
Cl2 Cl 0.14365(8) 0.09514(16) -0.09834(8) 0.0478(3) Uani 1 1 d .
Cl3 Cl 0.05224(8) 0.22059(15) 0.09054(9) 0.0467(3) Uani 1 1 d .
Cl4 Cl 0.09022(8) -0.01209(17) 0.26499(8) 0.0468(3) Uani 1 1 d .
C1 C 0.2924(3) 0.2276(5) 0.1646(3) 0.0276(9) Uani 1 1 d .
H1 H 0.2266 0.2558 0.1559 0.033 Uiso 1 1 calc R
C2 C 0.3303(3) 0.1855(5) 0.0687(3) 0.0306(10) Uani 1 1 d .
H2 H 0.2778 0.1880 0.0245 0.037 Uiso 1 1 calc R
C3 C 0.3681(3) -0.0054(5) 0.0677(3) 0.0293(9) Uani 1 1 d .
H3 H 0.3946 -0.0308 0.0065 0.035 Uiso 1 1 calc R
C4 C 0.4417(3) -0.0244(6) 0.1426(3) 0.0375(11) Uani 1 1 d .
H4A H 0.4897 0.0665 0.1334 0.045 Uiso 1 1 calc R
H4B H 0.4696 -0.1452 0.1394 0.045 Uiso 1 1 calc R
C5 C 0.3984(3) 0.0029(6) 0.2373(3) 0.0329(10) Uani 1 1 d .
H5A H 0.4019 -0.1105 0.2727 0.040 Uiso 1 1 calc R
H5B H 0.4322 0.0964 0.2720 0.040 Uiso 1 1 calc R
C6 C 0.2991(3) 0.0598(5) 0.2254(3) 0.0268(9) Uani 1 1 d .
H6 H 0.2730 0.0861 0.2868 0.032 Uiso 1 1 calc R
C7 C 0.2478(3) -0.0990(5) 0.1802(3) 0.0277(9) Uani 1 1 d .
H7 H 0.2574 -0.2050 0.2214 0.033 Uiso 1 1 calc R
C8 C 0.2945(3) -0.1455(5) 0.0881(3) 0.0263(9) Uani 1 1 d .
H8 H 0.3263 -0.2630 0.0977 0.032 Uiso 1 1 calc R
C9 C 0.2201(3) -0.1777(5) 0.0148(3) 0.0303(10) Uani 1 1 d .
C10 C 0.1597(3) -0.0137(5) 0.0045(3) 0.0310(10) Uani 1 1 d .
C11 C 0.1227(3) 0.0386(5) 0.0817(3) 0.0310(10) Uani 1 1 d .
C12 C 0.1449(3) -0.0836(5) 0.1634(3) 0.0299(9) Uani 1 1 d .
C13 C 0.1114(3) -0.2724(5) 0.1370(3) 0.0378(11) Uani 1 1 d .
H13A H 0.0451 -0.2705 0.1256 0.045 Uiso 1 1 calc R
H13B H 0.1246 -0.3577 0.1876 0.045 Uiso 1 1 calc R
C14 C 0.1602(3) -0.3327(5) 0.0496(3) 0.0389(11) Uani 1 1 d .
H14A H 0.1150 -0.3662 0.0016 0.047 Uiso 1 1 calc R
H14B H 0.1982 -0.4393 0.0633 0.047 Uiso 1 1 calc R

loop_
_atom_site_aniso_label
_atom_site_aniso_U_11
_atom_site_aniso_U_22
_atom_site_aniso_U_33
_atom_site_aniso_U_23
_atom_site_aniso_U_13
_atom_site_aniso_U_12
Br1 0.0481(3) 0.0283(2) 0.0472(3) -0.0084(2) -0.0068(2) -0.0019(2)
Br2 0.0694(4) 0.0463(3) 0.0709(4) -0.0038(3) 0.0345(3) -0.0272(3)
Cl1 0.0631(8) 0.0524(7) 0.0280(7) -0.0104(5) 0.0009(5) 0.0017(6)
Cl2 0.0463(7) 0.0556(7) 0.0412(7) 0.0213(6) -0.0094(5) -0.0038(6)
Cl3 0.0306(6) 0.0352(6) 0.0741(9) 0.0050(6) -0.0032(6) 0.0066(5)
Cl4 0.0374(7) 0.0580(7) 0.0457(8) 0.0024(6) 0.0182(5) 0.0038(5)
C1 0.021(2) 0.028(2) 0.034(3) -0.0009(19) -0.0012(17) -0.0025(17)
C2 0.028(2) 0.030(2) 0.034(3) 0.0049(19) 0.0055(18) -0.0073(17)
C3 0.029(2) 0.036(2) 0.023(2) -0.0043(19) 0.0063(17) -0.0012(18)
C4 0.030(3) 0.043(3) 0.039(3) -0.009(2) 0.000(2) 0.002(2)
C5 0.036(3) 0.033(2) 0.030(3) -0.002(2) -0.0049(18) 0.0070(19)
C6 0.035(3) 0.025(2) 0.020(2) -0.0025(17) 0.0015(17) -0.0021(17)
C7 0.028(2) 0.029(2) 0.026(2) 0.0018(18) 0.0012(17) -0.0005(17)
C8 0.031(2) 0.022(2) 0.026(2) 0.0021(17) 0.0014(17) 0.0017(17)
C9 0.037(3) 0.031(2) 0.023(2) 0.0014(18) 0.0012(17) -0.0046(18)
C10 0.032(3) 0.028(2) 0.033(3) 0.008(2) -0.0066(19) -0.0066(18)
C11 0.024(2) 0.024(2) 0.045(3) 0.0050(19) -0.0027(19) -0.0035(17)
C12 0.030(2) 0.032(2) 0.028(2) 0.0040(19) 0.0079(17) -0.0022(18)
C13 0.034(3) 0.031(2) 0.049(3) 0.006(2) -0.001(2) -0.0063(19)
C14 0.043(3) 0.028(2) 0.045(3) 0.003(2) -0.011(2) -0.0081(19)

loop_
_atom_type_symbol
_atom_type_description
_atom_type_scat_dispersion_real
_atom_type_scat_dispersion_imag
_atom_type_scat_source
C C 0.0033 0.0016 'International Tables Vol C Tables 4.2.6.8 and 6.1.1.4'
H H 0.0000 0.0000 'International Tables Vol C Tables 4.2.6.8 and 6.1.1.4'
Br Br -0.2901 2.4595 'International Tables Vol C Tables 4.2.6.8 and 6.1.1.4'
Cl Cl 0.1484 0.1585 'International Tables Vol C Tables 4.2.6.8 and 6.1.1.4'

loop_
_geom_angle_atom_site_label_1
_geom_angle_atom_site_label_2
_geom_angle_atom_site_label_3
_geom_angle
C6 C1 C2 109.8(3)
C6 C1 Br1 108.4(3)
C2 C1 Br1 116.7(3)
C6 C1 H1 107.2
C2 C1 H1 107.2
Br1 C1 H1 107.2
C3 C2 C1 109.6(3)
C3 C2 Br2 109.6(3)
C1 C2 Br2 116.6(3)
C3 C2 H2 106.9
C1 C2 H2 106.9
Br2 C2 H2 106.9
C2 C3 C4 109.5(3)
C2 C3 C8 111.7(3)
C4 C3 C8 107.1(3)
C2 C3 H3 109.5
C4 C3 H3 109.5
C8 C3 H3 109.5
C3 C4 C5 109.0(3)
C3 C4 H4A 109.9
C5 C4 H4A 109.9
C3 C4 H4B 109.9
C5 C4 H4B 109.9
H4A C4 H4B 108.3
C6 C5 C4 110.3(3)
C6 C5 H5A 109.6
C4 C5 H5A 109.6
C6 C5 H5B 109.6
C4 C5 H5B 109.6
H5A C5 H5B 108.1
C5 C6 C1 110.0(3)
C5 C6 C7 107.3(3)
C1 C6 C7 110.4(3)
C5 C6 H6 109.7
C1 C6 H6 109.7
C7 C6 H6 109.7
C12 C7 C6 119.1(3)
C12 C7 C8 109.3(3)
C6 C7 C8 108.4(3)
C12 C7 H7 106.4
C6 C7 H7 106.4
C8 C7 H7 106.4
C9 C8 C3 118.0(3)
C9 C8 C7 108.2(3)
C3 C8 C7 110.0(3)
C9 C8 H8 106.7
C3 C8 H8 106.7
C7 C8 H8 106.7
C10 C9 C8 110.8(3)
C10 C9 C14 107.1(3)
C8 C9 C14 107.1(3)
C10 C9 Cl1 113.2(3)
C8 C9 Cl1 109.3(3)
C14 C9 Cl1 109.1(3)
C11 C10 C9 113.8(4)
C11 C10 Cl2 123.6(3)
C9 C10 Cl2 122.5(3)
C10 C11 C12 113.8(3)
C10 C11 Cl3 124.0(3)
C12 C11 Cl3 122.2(3)
C11 C12 C13 106.5(3)
C11 C12 C7 111.4(3)
C13 C12 C7 106.5(3)
C11 C12 Cl4 112.1(3)
C13 C12 Cl4 109.5(3)
C7 C12 Cl4 110.6(3)
C12 C13 C14 108.7(3)
C12 C13 H13A 109.9
C14 C13 H13A 109.9
C12 C13 H13B 109.9
C14 C13 H13B 109.9
H13A C13 H13B 108.3
C13 C14 C9 109.5(3)
C13 C14 H14A 109.8
C9 C14 H14A 109.8
C13 C14 H14B 109.8
C9 C14 H14B 109.8
H14A C14 H14B 108.2

loop_
_geom_bond_atom_site_label_1
_geom_bond_atom_site_label_2
_geom_bond_distance
Br1 C1 1.962(4)
Br2 C2 1.959(4)
Cl1 C9 1.787(4)
Cl2 C10 1.717(4)
Cl3 C11 1.713(4)
Cl4 C12 1.781(4)
C1 C6 1.534(5)
C1 C2 1.547(6)
C1 H1 1.0000
C2 C3 1.526(5)
C2 H2 1.0000
C3 C4 1.533(6)
C3 C8 1.539(5)
C3 H3 1.0000
C4 C5 1.546(6)
C4 H4A 0.9900
C4 H4B 0.9900
C5 C6 1.532(6)
C5 H5A 0.9900
C5 H5B 0.9900
C6 C7 1.545(5)
C6 H6 1.0000
C7 C12 1.539(6)
C7 C8 1.560(5)
C7 H7 1.0000
C8 C9 1.537(6)
C8 H8 1.0000
C9 C10 1.517(6)
C9 C14 1.544(5)
C10 C11 1.320(6)
C11 C12 1.530(6)
C12 C13 1.536(5)
C13 C14 1.542(6)
C13 H13A 0.9900
C13 H13B 0.9900
C14 H14A 0.9900
C14 H14B 0.9900

loop_
_geom_torsion_atom_site_label_1
_geom_torsion_atom_site_label_2
_geom_torsion_atom_site_label_3
_geom_torsion_atom_site_label_4
_geom_torsion
C6 C1 C2 C3 -3.9(4)
Br1 C1 C2 C3 119.9(3)
C6 C1 C2 Br2 -129.0(3)
Br1 C1 C2 Br2 -5.2(4)
C1 C2 C3 C4 -57.8(4)
Br2 C2 C3 C4 71.3(4)
C1 C2 C3 C8 60.6(4)
Br2 C2 C3 C8 -170.3(3)
C2 C3 C4 C5 63.6(4)
C8 C3 C4 C5 -57.6(4)
C3 C4 C5 C6 -6.1(5)
C4 C5 C6 C1 -55.0(4)
C4 C5 C6 C7 65.1(4)
C2 C1 C6 C5 60.9(4)
Br1 C1 C6 C5 -67.6(4)
C2 C1 C6 C7 -57.3(4)
Br1 C1 C6 C7 174.1(3)
C5 C6 C7 C12 177.4(3)
C1 C6 C7 C12 -62.7(4)
C5 C6 C7 C8 -56.8(4)
C1 C6 C7 C8 63.0(4)
C2 C3 C8 C9 70.2(4)
C4 C3 C8 C9 -170.0(3)
C2 C3 C8 C7 -54.4(4)
C4 C3 C8 C7 65.4(4)
C12 C7 C8 C9 -5.4(4)
C6 C7 C8 C9 -136.7(3)
C12 C7 C8 C3 124.7(3)
C6 C7 C8 C3 -6.6(4)
C3 C8 C9 C10 -67.6(4)
C7 C8 C9 C10 57.9(4)
C3 C8 C9 C14 175.9(3)
C7 C8 C9 C14 -58.6(4)
C3 C8 C9 Cl1 57.9(4)
C7 C8 C9 Cl1 -176.6(2)
C8 C9 C10 C11 -55.8(5)
C14 C9 C10 C11 60.7(4)
Cl1 C9 C10 C11 -178.9(3)
C8 C9 C10 Cl2 122.9(3)
C14 C9 C10 Cl2 -120.6(3)
Cl1 C9 C10 Cl2 -0.3(4)
C9 C10 C11 C12 -3.0(5)
Cl2 C10 C11 C12 178.3(3)
C9 C10 C11 Cl3 179.5(3)
Cl2 C10 C11 Cl3 0.8(5)
C10 C11 C12 C13 -58.2(4)
Cl3 C11 C12 C13 119.3(3)
C10 C11 C12 C7 57.5(5)
Cl3 C11 C12 C7 -124.9(3)
C10 C11 C12 Cl4 -177.9(3)
Cl3 C11 C12 Cl4 -0.4(4)
C6 C7 C12 C11 75.6(4)
C8 C7 C12 C11 -49.7(4)
C6 C7 C12 C13 -168.6(4)
C8 C7 C12 C13 66.0(4)
C6 C7 C12 Cl4 -49.8(4)
C8 C7 C12 Cl4 -175.1(3)
C11 C12 C13 C14 59.2(4)
C7 C12 C13 C14 -59.9(4)
Cl4 C12 C13 C14 -179.4(3)
C12 C13 C14 C9 -4.2(5)
C10 C9 C14 C13 -53.8(4)
C8 C9 C14 C13 65.1(4)
Cl1 C9 C14 C13 -176.7(3)

loop_
_reflns_scale_group_code
_reflns_scale_meas_F
1 1.0
